data_7022396
loop_
_publ_author_name
'Li, Qinghai'
'Zhou, Shuangliu'
'Wang, Shaowu'
'Zhu, Xiancui'
'Zhang, Lijun'
'Feng, Zhijun'
'Guo, Liping'
'Wang, Fenhua'
'Wei, Yun'

_publ_section_title
;
 Dehydrogenation of secondary amines: synthesis, and characterization of
 rare-earth metal complexes incorporating imino- or amido-functionalized
 pyrrolyl ligands.
;
_journal_issue 8
_journal_name_full 'Dalton transactions (Cambridge, England : 2003)'
_journal_page_first 2861
_journal_page_last 2869
_journal_paper_doi 10.1039/c2dt32513f
_journal_volume 42
_journal_year 2013
_chemical_formula_sum 'C32 H60 N5 Si2 Y'
_chemical_formula_weight 659.94
_chemical_name_systematic
;
?
;
_space_group_IT_number 15
_symmetry_cell_setting monoclinic
_symmetry_space_group_name_Hall '-C 2yc'
_symmetry_space_group_name_H-M 'C 1 2/c 1'
_atom_sites_solution_hydrogens geom
_atom_sites_solution_primary direct
_atom_sites_solution_secondary difmap
_audit_creation_method SHELXL-97
_cell_angle_alpha 90.00
_cell_angle_beta 99.0520(10)
_cell_angle_gamma 90.00
_cell_formula_units_Z 4
_cell_length_a 16.3948(15)
_cell_length_b 16.9374(15)
_cell_length_c 13.8194(12)
_cell_measurement_reflns_used 5977
_cell_measurement_temperature 293(2)
_cell_measurement_theta_max 27.49
_cell_measurement_theta_min 2.40
_cell_volume 3789.7(6)
_computing_cell_refinement 'Bruker SMART'
_computing_data_collection 'Bruker SMART'
_computing_data_reduction 'Bruker SAINT'
_computing_molecular_graphics SHELXTL
_computing_publication_material SHELXTL
_computing_structure_refinement 'SHELXL-97 (Sheldrick, 1997)'
_computing_structure_solution 'SHELXS-97 (Sheldrick, 1990)'
_diffrn_ambient_temperature 293(2)
_diffrn_measured_fraction_theta_full 0.999
_diffrn_measured_fraction_theta_max 0.999
_diffrn_measurement_device_type 'Bruker APEX II area detector'
_diffrn_radiation_monochromator graphite
_diffrn_radiation_source 'fine-focus sealed tube'
_diffrn_radiation_type MoK\a
_diffrn_radiation_wavelength 0.71073
_diffrn_reflns_av_R_equivalents 0.0327
_diffrn_reflns_av_sigmaI/netI 0.0305
_diffrn_reflns_limit_h_max 20
_diffrn_reflns_limit_h_min -20
_diffrn_reflns_limit_k_max 20
_diffrn_reflns_limit_k_min -20
_diffrn_reflns_limit_l_max 16
_diffrn_reflns_limit_l_min -17
_diffrn_reflns_number 14518
_diffrn_reflns_theta_full 26.00
_diffrn_reflns_theta_max 26.00
_diffrn_reflns_theta_min 1.74
_exptl_absorpt_coefficient_mu 1.628
_exptl_absorpt_correction_T_max 0.7262
_exptl_absorpt_correction_T_min 0.5550
_exptl_absorpt_correction_type multi-scan
_exptl_absorpt_process_details 'SADABS; Bruker, 2000'
_exptl_crystal_colour colourless
_exptl_crystal_density_diffrn 1.157
_exptl_crystal_density_method 'not measured'
_exptl_crystal_description block
_exptl_crystal_F_000 1416
_exptl_crystal_size_max 0.41
_exptl_crystal_size_mid 0.29
_exptl_crystal_size_min 0.21
_refine_diff_density_max 0.339
_refine_diff_density_min -0.210
_refine_diff_density_rms 0.042
_refine_ls_extinction_method none
_refine_ls_goodness_of_fit_ref 1.017
_refine_ls_hydrogen_treatment constr
_refine_ls_matrix_type full
_refine_ls_number_parameters 191
_refine_ls_number_reflns 3726
_refine_ls_number_restraints 0
_refine_ls_restrained_S_all 1.017
_refine_ls_R_factor_all 0.0482
_refine_ls_R_factor_gt 0.0342
_refine_ls_shift/su_max 0.000
_refine_ls_shift/su_mean 0.000
_refine_ls_structure_factor_coef Fsqd
_refine_ls_weighting_details 'calc w=1/[\s^2^(Fo^2^)+(0.0443P)^2^+1.9947P] where P=(Fo^2^+2Fc^2^)/3'
_refine_ls_weighting_scheme calc
_refine_ls_wR_factor_gt 0.0802
_refine_ls_wR_factor_ref 0.0870
_reflns_number_gt 3081
_reflns_number_total 3726
_reflns_threshold_expression >2sigma(I)
_cod_data_source_file c2dt32513f.txt
_cod_data_source_block 4a
_cod_depositor_comments
;
The following automatic conversions were performed:

'_symmetry_cell_setting' value 'Monoclinic' changed to 'monoclinic'
according to /home/saulius/struct/CIF-dictionaries/cif_core.dic
dictionary named 'cif_core.dic' version 2.4.2 from 2011-04-26.

Automatic conversion script
Id: cif_fix_values 1891 2012-01-12 08:04:46Z andrius 
;
_cod_original_sg_symbol_H-M C2/c
_cod_database_code 7022396

loop_
_symmetry_equiv_pos_as_xyz
'x, y, z'
'-x, y, -z+1/2'
'x+1/2, y+1/2, z'
'-x+1/2, y+1/2, -z+1/2'
'-x, -y, -z'
'x, -y, z-1/2'
'-x+1/2, -y+1/2, -z'
'x+1/2, -y+1/2, z-1/2'

loop_
_atom_site_label
_atom_site_type_symbol
_atom_site_fract_x
_atom_site_fract_y
_atom_site_fract_z
_atom_site_U_iso_or_equiv
_atom_site_adp_type
_atom_site_occupancy
_atom_site_symmetry_multiplicity
_atom_site_calc_flag
_atom_site_refinement_flags
C1 C -0.0920(2) 0.2254(2) 0.0092(2) 0.0872(10) Uani 1 1 d .
H1A H -0.0713 0.1851 0.0555 0.131 Uiso 1 1 calc R
H1B H -0.1413 0.2069 -0.0314 0.131 Uiso 1 1 calc R
H1C H -0.1045 0.2719 0.0437 0.131 Uiso 1 1 calc R
C2 C -0.0086(3) 0.1703(2) -0.1110(3) 0.1213(16) Uani 1 1 d .
H2A H 0.0083 0.1283 -0.0656 0.182 Uiso 1 1 calc R
H2B H 0.0350 0.1816 -0.1479 0.182 Uiso 1 1 calc R
H2C H -0.0572 0.1546 -0.1549 0.182 Uiso 1 1 calc R
C3 C -0.0619(3) 0.3088(2) -0.1299(2) 0.1005(12) Uani 1 1 d .
H3A H -0.1086 0.2881 -0.1732 0.151 Uiso 1 1 calc R
H3B H -0.0198 0.3240 -0.1673 0.151 Uiso 1 1 calc R
H3C H -0.0787 0.3541 -0.0962 0.151 Uiso 1 1 calc R
C4 C -0.0275(2) 0.24471(17) -0.0542(2) 0.0767(9) Uani 1 1 d .
C5 C 0.0502(2) 0.27646(15) 0.0056(2) 0.0651(8) Uani 1 1 d .
C6 C 0.1257(3) 0.28971(19) -0.0270(3) 0.0891(11) Uani 1 1 d .
H6 H 0.1388 0.2742 -0.0872 0.107 Uiso 1 1 calc R
C7 C 0.1767(2) 0.3290(2) 0.0442(3) 0.0848(10) Uani 1 1 d .
H7 H 0.2304 0.3455 0.0418 0.102 Uiso 1 1 calc R
C8 C 0.13215(16) 0.33978(15) 0.1219(2) 0.0615(7) Uani 1 1 d .
C9 C 0.15565(15) 0.38262(14) 0.2080(2) 0.0597(7) Uani 1 1 d .
H9 H 0.2069 0.4074 0.2167 0.072 Uiso 1 1 calc R
C10 C 0.13764(15) 0.45181(14) 0.3540(2) 0.0591(6) Uani 1 1 d .
C11 C 0.1553(2) 0.53026(16) 0.3052(2) 0.0831(9) Uani 1 1 d .
H11A H 0.2004 0.5233 0.2694 0.125 Uiso 1 1 calc R
H11B H 0.1693 0.5699 0.3546 0.125 Uiso 1 1 calc R
H11C H 0.1070 0.5465 0.2610 0.125 Uiso 1 1 calc R
C12 C 0.2149(2) 0.4248(2) 0.4220(3) 0.0954(11) Uani 1 1 d .
H12A H 0.2036 0.3763 0.4533 0.143 Uiso 1 1 calc R
H12B H 0.2310 0.4645 0.4709 0.143 Uiso 1 1 calc R
H12C H 0.2589 0.4166 0.3847 0.143 Uiso 1 1 calc R
C13 C 0.0673(2) 0.46606(17) 0.4108(2) 0.0790(9) Uani 1 1 d .
H13A H 0.0193 0.4830 0.3667 0.118 Uiso 1 1 calc R
H13B H 0.0830 0.5062 0.4593 0.118 Uiso 1 1 calc R
H13C H 0.0551 0.4181 0.4425 0.118 Uiso 1 1 calc R
C14 C 0.1004(2) 0.0758(2) 0.1220(2) 0.0956(11) Uani 1 1 d .
H14A H 0.0529 0.0445 0.0974 0.143 Uiso 1 1 calc R
H14B H 0.1492 0.0439 0.1260 0.143 Uiso 1 1 calc R
H14C H 0.1043 0.1194 0.0787 0.143 Uiso 1 1 calc R
C15 C 0.18218(17) 0.17954(17) 0.2823(3) 0.0751(8) Uani 1 1 d .
H15A H 0.1862 0.2162 0.2303 0.113 Uiso 1 1 calc R
H15B H 0.2315 0.1481 0.2943 0.113 Uiso 1 1 calc R
H15C H 0.1759 0.2080 0.3407 0.113 Uiso 1 1 calc R
C16 C 0.1071(2) 0.02700(17) 0.3316(3) 0.0879(10) Uani 1 1 d .
H16A H 0.1041 0.0441 0.3972 0.132 Uiso 1 1 calc R
H16B H 0.1605 0.0044 0.3293 0.132 Uiso 1 1 calc R
H16C H 0.0652 -0.0119 0.3119 0.132 Uiso 1 1 calc R
N1 N 0.05433(13) 0.30584(11) 0.09825(15) 0.0534(5) Uani 1 1 d .
N2 N 0.11058(12) 0.39026(11) 0.27704(15) 0.0522(5) Uani 1 1 d .
N3 N 0.0000 0.16374(14) 0.2500 0.0473(6) Uani 1 2 d S
Si1 Si 0.09056(5) 0.11373(4) 0.24642(6) 0.0574(2) Uani 1 1 d .
Y1 Y 0.0000 0.295979(16) 0.2500 0.04165(11) Uani 1 2 d S

loop_
_atom_site_aniso_label
_atom_site_aniso_U_11
_atom_site_aniso_U_22
_atom_site_aniso_U_33
_atom_site_aniso_U_23
_atom_site_aniso_U_13
_atom_site_aniso_U_12
C1 0.107(3) 0.087(2) 0.0642(19) -0.0028(16) 0.0004(18) -0.0190(19)
C2 0.204(5) 0.085(2) 0.069(2) -0.0212(19) 0.005(3) 0.037(3)
C3 0.141(3) 0.095(3) 0.065(2) 0.0180(18) 0.017(2) 0.033(2)
C4 0.123(3) 0.0606(17) 0.0479(16) -0.0013(13) 0.0178(17) 0.0167(17)
C5 0.096(2) 0.0494(14) 0.0567(16) 0.0092(12) 0.0330(16) 0.0208(14)
C6 0.119(3) 0.081(2) 0.083(2) 0.0073(18) 0.062(2) 0.026(2)
C7 0.080(2) 0.082(2) 0.105(3) 0.017(2) 0.055(2) 0.0145(18)
C8 0.0611(16) 0.0520(15) 0.0791(19) 0.0145(13) 0.0345(14) 0.0092(12)
C9 0.0446(13) 0.0507(14) 0.086(2) 0.0158(14) 0.0177(13) -0.0001(11)
C10 0.0532(14) 0.0494(13) 0.0715(17) 0.0038(12) 0.0004(12) -0.0125(11)
C11 0.097(2) 0.0527(16) 0.101(2) 0.0048(15) 0.0185(19) -0.0200(16)
C12 0.078(2) 0.094(2) 0.104(3) 0.015(2) -0.0183(19) -0.0144(18)
C13 0.087(2) 0.0688(18) 0.083(2) -0.0190(16) 0.0212(17) -0.0236(16)
C14 0.095(2) 0.104(3) 0.089(2) -0.017(2) 0.0152(19) 0.049(2)
C15 0.0560(16) 0.0642(16) 0.107(2) 0.0074(16) 0.0199(16) 0.0078(13)
C16 0.090(2) 0.0567(17) 0.112(3) 0.0233(17) 0.0013(19) 0.0116(16)
N1 0.0651(13) 0.0458(11) 0.0542(12) 0.0069(9) 0.0245(10) 0.0099(10)
N2 0.0441(10) 0.0447(10) 0.0685(13) 0.0074(9) 0.0112(10) -0.0015(8)
N3 0.0535(16) 0.0352(13) 0.0539(16) 0.000 0.0110(13) 0.000
Si1 0.0622(4) 0.0427(4) 0.0671(5) 0.0027(3) 0.0097(4) 0.0112(3)
Y1 0.04105(17) 0.03492(16) 0.0515(2) 0.000 0.01493(13) 0.000

loop_
_atom_type_symbol
_atom_type_description
_atom_type_scat_dispersion_real
_atom_type_scat_dispersion_imag
_atom_type_scat_source
C C 0.0033 0.0016 'International Tables Vol C Tables 4.2.6.8 and 6.1.1.4'
N N 0.0061 0.0033 'International Tables Vol C Tables 4.2.6.8 and 6.1.1.4'
Si Si 0.0817 0.0704 'International Tables Vol C Tables 4.2.6.8 and 6.1.1.4'
Y Y -2.7962 3.5667 'International Tables Vol C Tables 4.2.6.8 and 6.1.1.4'
H H 0.0000 0.0000 'International Tables Vol C Tables 4.2.6.8 and 6.1.1.4'

loop_
_geom_angle_atom_site_label_1
_geom_angle_atom_site_label_2
_geom_angle_atom_site_label_3
_geom_angle
_geom_angle_site_symmetry_1
_geom_angle_site_symmetry_3
C4 C1 H1A 109.5 . .
C4 C1 H1B 109.5 . .
H1A C1 H1B 109.5 . .
C4 C1 H1C 109.5 . .
H1A C1 H1C 109.5 . .
H1B C1 H1C 109.5 . .
C4 C2 H2A 109.5 . .
C4 C2 H2B 109.5 . .
H2A C2 H2B 109.5 . .
C4 C2 H2C 109.5 . .
H2A C2 H2C 109.5 . .
H2B C2 H2C 109.5 . .
C4 C3 H3A 109.5 . .
C4 C3 H3B 109.5 . .
H3A C3 H3B 109.5 . .
C4 C3 H3C 109.5 . .
H3A C3 H3C 109.5 . .
H3B C3 H3C 109.5 . .
C5 C4 C1 111.6(2) . .
C5 C4 C2 110.6(3) . .
C1 C4 C2 109.5(3) . .
C5 C4 C3 107.9(3) . .
C1 C4 C3 109.2(3) . .
C2 C4 C3 108.0(3) . .
N1 C5 C6 109.1(3) . .
N1 C5 C4 124.0(3) . .
C6 C5 C4 126.5(3) . .
C7 C6 C5 108.6(3) . .
C7 C6 H6 125.7 . .
C5 C6 H6 125.7 . .
C6 C7 C8 106.4(3) . .
C6 C7 H7 126.8 . .
C8 C7 H7 126.8 . .
N1 C8 C9 122.3(2) . .
N1 C8 C7 109.6(3) . .
C9 C8 C7 127.9(3) . .
N2 C9 C8 124.4(2) . .
N2 C9 H9 117.8 . .
C8 C9 H9 117.8 . .
N2 C10 C13 108.3(2) . .
N2 C10 C12 110.6(2) . .
C13 C10 C12 110.8(3) . .
N2 C10 C11 110.1(2) . .
C13 C10 C11 107.5(2) . .
C12 C10 C11 109.5(2) . .
C10 C11 H11A 109.5 . .
C10 C11 H11B 109.5 . .
H11A C11 H11B 109.5 . .
C10 C11 H11C 109.5 . .
H11A C11 H11C 109.5 . .
H11B C11 H11C 109.5 . .
C10 C12 H12A 109.5 . .
C10 C12 H12B 109.5 . .
H12A C12 H12B 109.5 . .
C10 C12 H12C 109.5 . .
H12A C12 H12C 109.5 . .
H12B C12 H12C 109.5 . .
C10 C13 H13A 109.5 . .
C10 C13 H13B 109.5 . .
H13A C13 H13B 109.5 . .
C10 C13 H13C 109.5 . .
H13A C13 H13C 109.5 . .
H13B C13 H13C 109.5 . .
Si1 C14 H14A 109.5 . .
Si1 C14 H14B 109.5 . .
H14A C14 H14B 109.5 . .
Si1 C14 H14C 109.5 . .
H14A C14 H14C 109.5 . .
H14B C14 H14C 109.5 . .
Si1 C15 H15A 109.5 . .
Si1 C15 H15B 109.5 . .
H15A C15 H15B 109.5 . .
Si1 C15 H15C 109.5 . .
H15A C15 H15C 109.5 . .
H15B C15 H15C 109.5 . .
Si1 C16 H16A 109.5 . .
Si1 C16 H16B 109.5 . .
H16A C16 H16B 109.5 . .
Si1 C16 H16C 109.5 . .
H16A C16 H16C 109.5 . .
H16B C16 H16C 109.5 . .
C5 N1 C8 106.2(2) . .
C5 N1 Y1 145.08(18) . .
C8 N1 Y1 105.99(16) . .
C9 N2 C10 116.6(2) . .
C9 N2 Y1 108.77(16) . .
C10 N2 Y1 134.60(15) . .
Si1 N3 Si1 120.87(15) 2 .
Si1 N3 Y1 119.56(8) 2 .
Si1 N3 Y1 119.56(8) . .
N3 Si1 C14 113.41(10) . .
N3 Si1 C15 111.09(12) . .
C14 Si1 C15 105.47(17) . .
N3 Si1 C16 114.12(13) . .
C14 Si1 C16 106.46(16) . .
C15 Si1 C16 105.61(14) . .
N3 Y1 N2 131.70(5) . .
N3 Y1 N2 131.70(5) . 2
N2 Y1 N2 96.61(9) . 2
N3 Y1 N1 93.97(4) . .
N2 Y1 N1 73.49(7) . .
N2 Y1 N1 101.06(7) 2 .
N3 Y1 N1 93.97(4) . 2
N2 Y1 N1 101.06(7) . 2
N2 Y1 N1 73.49(7) 2 2
N1 Y1 N1 172.05(9) . 2
N3 Y1 Si1 25.815(13) . 2
N2 Y1 Si1 156.15(5) . 2
N2 Y1 Si1 106.44(5) 2 2
N1 Y1 Si1 107.17(5) . 2
N1 Y1 Si1 80.19(5) 2 2

loop_
_geom_bond_atom_site_label_1
_geom_bond_atom_site_label_2
_geom_bond_distance
_geom_bond_site_symmetry_2
C1 C4 1.512(5) .
C1 H1A 0.9600 .
C1 H1B 0.9600 .
C1 H1C 0.9600 .
C2 C4 1.543(4) .
C2 H2A 0.9600 .
C2 H2B 0.9600 .
C2 H2C 0.9600 .
C3 C4 1.551(4) .
C3 H3A 0.9600 .
C3 H3B 0.9600 .
C3 H3C 0.9600 .
C4 C5 1.504(5) .
C5 N1 1.365(3) .
C5 C6 1.401(4) .
C6 C7 1.360(5) .
C6 H6 0.9300 .
C7 C8 1.402(4) .
C7 H7 0.9300 .
C8 N1 1.390(3) .
C8 C9 1.396(4) .
C9 N2 1.301(3) .
C9 H9 0.9300 .
C10 N2 1.505(3) .
C10 C13 1.513(4) .
C10 C12 1.524(4) .
C10 C11 1.538(4) .
C11 H11A 0.9600 .
C11 H11B 0.9600 .
C11 H11C 0.9600 .
C12 H12A 0.9600 .
C12 H12B 0.9600 .
C12 H12C 0.9600 .
C13 H13A 0.9600 .
C13 H13B 0.9600 .
C13 H13C 0.9600 .
C14 Si1 1.866(3) .
C14 H14A 0.9600 .
C14 H14B 0.9600 .
C14 H14C 0.9600 .
C15 Si1 1.874(3) .
C15 H15A 0.9600 .
C15 H15B 0.9600 .
C15 H15C 0.9600 .
C16 Si1 1.875(3) .
C16 H16A 0.9600 .
C16 H16B 0.9600 .
C16 H16C 0.9600 .
N1 Y1 2.4098(19) .
N2 Y1 2.4007(19) .
N3 Si1 1.7167(14) 2
N3 Si1 1.7168(14) .
N3 Y1 2.240(2) .
Y1 N2 2.4007(19) 2
Y1 N1 2.4098(19) 2
Y1 Si1 3.4291(7) 2

loop_
_geom_torsion_atom_site_label_1
_geom_torsion_atom_site_label_2
_geom_torsion_atom_site_label_3
_geom_torsion_atom_site_label_4
_geom_torsion
_geom_torsion_site_symmetry_1
_geom_torsion_site_symmetry_4
C1 C4 C5 N1 -17.9(4) . .
C2 C4 C5 N1 -140.0(3) . .
C3 C4 C5 N1 102.1(3) . .
C1 C4 C5 C6 170.4(3) . .
C2 C4 C5 C6 48.3(4) . .
C3 C4 C5 C6 -69.7(4) . .
N1 C5 C6 C7 -1.4(3) . .
C4 C5 C6 C7 171.4(3) . .
C5 C6 C7 C8 0.3(4) . .
C6 C7 C8 N1 0.9(3) . .
C6 C7 C8 C9 -174.2(3) . .
N1 C8 C9 N2 5.2(4) . .
C7 C8 C9 N2 179.7(3) . .
C6 C5 N1 C8 1.9(3) . .
C4 C5 N1 C8 -171.1(2) . .
C6 C5 N1 Y1 -154.8(2) . .
C4 C5 N1 Y1 32.2(4) . .
C9 C8 N1 C5 173.7(2) . .
C7 C8 N1 C5 -1.7(3) . .
C9 C8 N1 Y1 -19.9(3) . .
C7 C8 N1 Y1 164.65(19) . .
C8 C9 N2 C10 -167.6(2) . .
C8 C9 N2 Y1 13.4(3) . .
C13 C10 N2 C9 165.7(2) . .
C12 C10 N2 C9 -72.7(3) . .
C11 C10 N2 C9 48.4(3) . .
C13 C10 N2 Y1 -15.6(3) . .
C12 C10 N2 Y1 106.0(2) . .
C11 C10 N2 Y1 -132.8(2) . .
Si1 N3 Si1 C14 79.27(15) 2 .
Y1 N3 Si1 C14 -100.73(15) . .
Si1 N3 Si1 C15 -162.14(12) 2 .
Y1 N3 Si1 C15 17.86(12) . .
Si1 N3 Si1 C16 -42.89(12) 2 .
Y1 N3 Si1 C16 137.11(12) . .
Si1 N3 Y1 N2 166.24(7) 2 .
Si1 N3 Y1 N2 -13.76(7) . .
Si1 N3 Y1 N2 -13.76(7) 2 2
Si1 N3 Y1 N2 166.24(7) . 2
Si1 N3 Y1 N1 -122.39(6) 2 .
Si1 N3 Y1 N1 57.61(6) . .
Si1 N3 Y1 N1 57.61(6) 2 2
Si1 N3 Y1 N1 -122.39(6) . 2
Si1 N3 Y1 Si1 180.0 . 2
C9 N2 Y1 N3 63.68(17) . .
C10 N2 Y1 N3 -115.11(19) . .
C9 N2 Y1 N2 -116.32(17) . 2
C10 N2 Y1 N2 64.89(19) . 2
C9 N2 Y1 N1 -16.69(15) . .
C10 N2 Y1 N1 164.5(2) . .
C9 N2 Y1 N1 169.28(16) . 2
C10 N2 Y1 N1 -9.5(2) . 2
C9 N2 Y1 Si1 78.5(2) . 2
C10 N2 Y1 Si1 -100.3(2) . 2
C5 N1 Y1 N3 42.5(3) . .
C8 N1 Y1 N3 -114.28(14) . .
C5 N1 Y1 N2 174.9(3) . .
C8 N1 Y1 N2 18.16(14) . .
C5 N1 Y1 N2 -91.4(3) . 2
C8 N1 Y1 N2 111.85(14) . 2
C5 N1 Y1 N1 -137.5(3) . 2
C8 N1 Y1 N1 65.72(14) . 2
C5 N1 Y1 Si1 19.8(3) . 2
C8 N1 Y1 Si1 -136.91(13) . 2
